data_1563396
loop_
_publ_author_name
'Wang, Li-Xia'
'Zhao, Liang'
'Wang, De-Xian'
'Wang, Mei-Xiang'

_publ_section_title
;
 Synthesis and structural characterization of different topological
 coordination polymers based on tunable Cu4Br4&#x2212;mIm secondary
 building units and macrocyclic azacalixaromatics
;
_journal_issue 12
_journal_name_full 'Journal of Solid State Chemistry'
_journal_page_first 3010
_journal_page_last 3016
_journal_paper_doi 10.1016/j.jssc.2010.10.011
_journal_volume 183
_journal_year 2010
_chemical_formula_sum 'C20 H20 Br3.21 Cu4 I0.8 N12'
_chemical_formula_weight 1039.64
_space_group_IT_number 82
_space_group_name_Hall 'I -4'
_space_group_name_H-M_alt 'I -4'
_symmetry_cell_setting tetragonal
_symmetry_space_group_name_H-M 'I -4'
_atom_sites_solution_hydrogens geom
_atom_sites_solution_primary direct
_atom_sites_solution_secondary difmap
_audit_creation_method SHELXL-97
_cell_angle_alpha 90.00
_cell_angle_beta 90.00
_cell_angle_gamma 90.00
_cell_formula_units_Z 2
_cell_length_a 13.2862(8)
_cell_length_b 13.2862(8)
_cell_length_c 10.0523(7)
_cell_measurement_reflns_used 638
_cell_measurement_temperature 173(2)
_cell_measurement_theta_max 27.48
_cell_measurement_theta_min 2.17
_cell_volume 1774.5(2)
_computing_cell_refinement 'CrystalClear (Rigaku Inc., 2008)'
_computing_data_collection 'CrystalClear (Rigaku Inc., 2008)'
_computing_data_reduction 'CrystalClear (Rigaku Inc., 2008)'
_computing_molecular_graphics 'XP in Siemens SHELXTL (Sheldrick, 1994)'
_computing_publication_material 'SHELX97 (Sheldrick, 1997)'
_computing_structure_refinement 'SHELXL-97 (Sheldrick, 1997)'
_computing_structure_solution 'SHELXS-97 (Sheldrick, 1990)'
_diffrn_ambient_temperature 173(2)
_diffrn_measured_fraction_theta_full 0.984
_diffrn_measured_fraction_theta_max 0.984
_diffrn_measurement_device_type 'Saturn724+ CCD'
_diffrn_measurement_method '\w scans at fixed \c = 45\%'
_diffrn_radiation_monochromator graphite
_diffrn_radiation_source 'fine-focus sealed tube'
_diffrn_radiation_type MoK\a
_diffrn_radiation_wavelength 0.71073
_diffrn_reflns_av_R_equivalents 0.0327
_diffrn_reflns_av_sigmaI/netI 0.0397
_diffrn_reflns_limit_h_max 12
_diffrn_reflns_limit_h_min -12
_diffrn_reflns_limit_k_max 17
_diffrn_reflns_limit_k_min -9
_diffrn_reflns_limit_l_max 13
_diffrn_reflns_limit_l_min -6
_diffrn_reflns_number 3015
_diffrn_reflns_theta_full 27.45
_diffrn_reflns_theta_max 27.45
_diffrn_reflns_theta_min 2.17
_exptl_absorpt_coefficient_mu 6.694
_exptl_absorpt_correction_T_max 0.5005
_exptl_absorpt_correction_T_min 0.4765
_exptl_absorpt_correction_type numerical
_exptl_crystal_colour Colorless
_exptl_crystal_density_diffrn 1.946
_exptl_crystal_density_method 'not measured'
_exptl_crystal_description Tetrahedron
_exptl_crystal_F_000 989
_exptl_crystal_size_max 0.13
_exptl_crystal_size_mid 0.12
_exptl_crystal_size_min 0.12
_refine_diff_density_max 0.520
_refine_diff_density_min -1.149
_refine_diff_density_rms 0.198
_refine_ls_abs_structure_details 'Flack H D (1983), Acta Cryst. A39, 876-881'
_refine_ls_abs_structure_Flack -0.10(3)
_refine_ls_extinction_method none
_refine_ls_goodness_of_fit_ref 1.129
_refine_ls_hydrogen_treatment constr
_refine_ls_matrix_type full
_refine_ls_number_parameters 93
_refine_ls_number_reflns 1914
_refine_ls_number_restraints 0
_refine_ls_restrained_S_all 1.129
_refine_ls_R_factor_all 0.0388
_refine_ls_R_factor_gt 0.0379
_refine_ls_shift/su_max 0.090
_refine_ls_shift/su_mean 0.001
_refine_ls_structure_factor_coef Fsqd
_refine_ls_weighting_details 'calc w=1/[\s^2^(Fo^2^)+(0.0632P)^2^+2.7911P] where P=(Fo^2^+2Fc^2^)/3'
_refine_ls_weighting_scheme calc
_refine_ls_wR_factor_gt 0.1098
_refine_ls_wR_factor_ref 0.1108
_reflns_number_gt 1860
_reflns_number_total 1914
_reflns_threshold_expression >2sigma(I)
_cod_data_source_file JSSC-2010-183-3010.cif
_cod_data_source_block Complex2
_cod_depositor_comments
;
The following automatic conversions were performed:

data item '_symmetry_cell_setting' value 'Tetragonal' was changed to
'tetragonal' in accordance with the built-in table derived from the
CIF Core dictionary named 'cif_core.dic' version 2.4.5 last updated
on 2014-11-21.

Automatic conversion script
Id: cif_fix_values 8369 2020-08-20 11:38:08Z andrius 
;
_cod_original_sg_symbol_H-M I-4
_cod_original_formula_sum 'C20 H20 Br3.21 Cu4 I0.80 N12'
_cod_database_code 1563396

loop_
_symmetry_equiv_pos_as_xyz
'x, y, z'
'-x, -y, z'
'y, -x, -z'
'-y, x, -z'
'x+1/2, y+1/2, z+1/2'
'-x+1/2, -y+1/2, z+1/2'
'y+1/2, -x+1/2, -z+1/2'
'-y+1/2, x+1/2, -z+1/2'

loop_
_atom_site_label
_atom_site_type_symbol
_atom_site_fract_x
_atom_site_fract_y
_atom_site_fract_z
_atom_site_U_iso_or_equiv
_atom_site_adp_type
_atom_site_occupancy
_atom_site_symmetry_multiplicity
_atom_site_calc_flag
_atom_site_refinement_flags
_atom_site_disorder_assembly
_atom_site_disorder_group
I1 I 0.93875(4) 0.86718(4) 0.83534(6) 0.0343(2) Uani 0.205(3) 1 d P . 1
Br1 Br 0.93875(4) 0.86718(4) 0.83534(6) 0.0343(2) Uani 0.80 1 d P . 2
Cu1 Cu 0.89952(5) 1.04558(6) 0.90687(8) 0.0351(3) Uani 1 1 d . . .
N1 N 0.7723(3) 1.1191(3) 0.8499(5) 0.0269(10) Uani 1 1 d . . .
N2 N 0.7416(3) 1.0103(3) 0.6673(5) 0.0244(9) Uani 1 1 d . . .
N3 N 0.7366(4) 0.8514(4) 0.5768(6) 0.0314(11) Uani 1 1 d . . .
C1 C 0.7382(4) 1.1948(4) 0.9243(7) 0.0345(14) Uani 1 1 d . . .
H1 H 0.7848 1.2222 0.9861 0.041 Uiso 1 1 calc R . .
C2 C 0.7064(4) 1.0873(4) 0.7547(6) 0.0265(11) Uani 1 1 d . . .
C3 C 0.6111(4) 1.1257(4) 0.7409(5) 0.0209(10) Uani 1 1 d . . .
H3 H 0.5672 1.1030 0.6726 0.025 Uiso 1 1 calc R . .
C4 C 0.6997(4) 0.9183(4) 0.6682(6) 0.0237(10) Uani 1 1 d . . .
C5 C 0.8267(4) 1.0360(4) 0.5805(6) 0.0284(12) Uani 1 1 d . . .
H5A H 0.8849 0.9942 0.6038 0.043 Uiso 1 1 calc R . .
H5B H 0.8441 1.1072 0.5924 0.043 Uiso 1 1 calc R . .
H5C H 0.8081 1.0240 0.4876 0.043 Uiso 1 1 calc R . .

loop_
_atom_site_aniso_label
_atom_site_aniso_U_11
_atom_site_aniso_U_22
_atom_site_aniso_U_33
_atom_site_aniso_U_23
_atom_site_aniso_U_13
_atom_site_aniso_U_12
I1 0.0253(3) 0.0319(3) 0.0457(3) 0.0014(2) -0.0016(2) -0.0013(2)
Br1 0.0253(3) 0.0319(3) 0.0457(3) 0.0014(2) -0.0016(2) -0.0013(2)
Cu1 0.0215(4) 0.0307(4) 0.0532(5) -0.0042(4) -0.0053(3) 0.0062(3)
N1 0.014(2) 0.025(2) 0.042(3) -0.012(2) -0.0080(19) 0.0024(16)
N2 0.0172(19) 0.0179(19) 0.038(2) -0.0036(19) 0.006(2) -0.0040(15)
N3 0.024(2) 0.026(2) 0.045(3) -0.014(2) 0.007(2) -0.0021(19)
C1 0.025(3) 0.027(3) 0.051(3) -0.013(3) -0.018(3) 0.004(2)
C2 0.023(3) 0.019(2) 0.038(3) -0.001(2) 0.000(2) -0.0004(19)
C3 0.016(2) 0.018(2) 0.029(2) -0.0063(19) -0.0007(19) 0.0025(18)
C4 0.017(2) 0.019(2) 0.035(2) -0.006(2) 0.002(2) -0.0002(17)
C5 0.030(3) 0.021(3) 0.035(3) 0.004(2) 0.012(2) -0.006(2)

loop_
_atom_type_symbol
_atom_type_description
_atom_type_scat_dispersion_real
_atom_type_scat_dispersion_imag
_atom_type_scat_source
C C 0.0033 0.0016 'International Tables Vol C Tables 4.2.6.8 and 6.1.1.4'
H H 0.0000 0.0000 'International Tables Vol C Tables 4.2.6.8 and 6.1.1.4'
N N 0.0061 0.0033 'International Tables Vol C Tables 4.2.6.8 and 6.1.1.4'
Cu Cu 0.3201 1.2651 'International Tables Vol C Tables 4.2.6.8 and 6.1.1.4'
Br Br -0.2901 2.4595 'International Tables Vol C Tables 4.2.6.8 and 6.1.1.4'
I I -0.4742 1.8119 'International Tables Vol C Tables 4.2.6.8 and 6.1.1.4'

loop_
_geom_angle_atom_site_label_1
_geom_angle_atom_site_label_2
_geom_angle_atom_site_label_3
_geom_angle
_geom_angle_site_symmetry_1
_geom_angle_site_symmetry_3
Cu1 I1 Cu1 70.56(3) . 2_775
Cu1 I1 Cu1 65.43(3) . 4_757
Cu1 I1 Cu1 65.24(3) 2_775 4_757
N1 Cu1 I1 122.74(13) . .
N1 Cu1 Br1 113.78(14) . 2_775
I1 Cu1 Br1 99.93(3) . 2_775
N1 Cu1 I1 113.78(14) . 2_775
I1 Cu1 I1 99.93(3) . 2_775
Br1 Cu1 I1 0.00(3) 2_775 2_775
N1 Cu1 Br1 95.92(15) . 3_577
I1 Cu1 Br1 112.77(3) . 3_577
Br1 Cu1 Br1 112.30(3) 2_775 3_577
I1 Cu1 Br1 112.30(3) 2_775 3_577
N1 Cu1 I1 95.92(15) . 3_577
I1 Cu1 I1 112.77(3) . 3_577
Br1 Cu1 I1 112.30(3) 2_775 3_577
I1 Cu1 I1 112.30(3) 2_775 3_577
Br1 Cu1 I1 0.00(3) 3_577 3_577
N1 Cu1 Cu1 129.81(13) . 3_577
I1 Cu1 Cu1 106.97(3) . 3_577
Br1 Cu1 Cu1 58.93(2) 2_775 3_577
I1 Cu1 Cu1 58.93(2) 2_775 3_577
Br1 Cu1 Cu1 55.49(3) 3_577 3_577
I1 Cu1 Cu1 55.49(3) 3_577 3_577
N1 Cu1 Cu1 137.65(15) . 4_757
I1 Cu1 Cu1 59.08(2) . 4_757
Br1 Cu1 Cu1 106.57(3) 2_775 4_757
I1 Cu1 Cu1 106.57(3) 2_775 4_757
Br1 Cu1 Cu1 55.83(3) 3_577 4_757
I1 Cu1 Cu1 55.83(3) 3_577 4_757
Cu1 Cu1 Cu1 63.31(3) 3_577 4_757
N1 Cu1 Cu1 162.75(15) . 2_775
I1 Cu1 Cu1 54.95(3) . 2_775
Br1 Cu1 Cu1 54.50(3) 2_775 2_775
I1 Cu1 Cu1 54.50(3) 2_775 2_775
Br1 Cu1 Cu1 100.437(19) 3_577 2_775
I1 Cu1 Cu1 100.437(19) 3_577 2_775
Cu1 Cu1 Cu1 58.347(16) 3_577 2_775
Cu1 Cu1 Cu1 58.347(16) 4_757 2_775
C1 N1 C2 114.2(4) . .
C1 N1 Cu1 119.2(4) . .
C2 N1 Cu1 125.5(4) . .
C4 N2 C2 120.8(4) . .
C4 N2 C5 122.3(5) . .
C2 N2 C5 116.8(4) . .
C1 N3 C4 116.2(5) 7_466 .
N3 C1 N1 128.5(5) 8_656 .
N3 C1 H1 115.8 8_656 .
N1 C1 H1 115.8 . .
N1 C2 C3 123.2(5) . .
N1 C2 N2 116.4(5) . .
C3 C2 N2 120.4(5) . .
C2 C3 C4 117.0(5) . 8_656
C2 C3 H3 121.5 . .
C4 C3 H3 121.5 8_656 .
N2 C4 N3 115.9(5) . .
N2 C4 C3 123.4(5) . 7_466
N3 C4 C3 120.6(5) . 7_466
N2 C5 H5A 109.5 . .
N2 C5 H5B 109.5 . .
H5A C5 H5B 109.5 . .
N2 C5 H5C 109.5 . .
H5A C5 H5C 109.5 . .
H5B C5 H5C 109.5 . .

loop_
_geom_bond_atom_site_label_1
_geom_bond_atom_site_label_2
_geom_bond_distance
_geom_bond_site_symmetry_2
I1 Cu1 2.5312(9) .
I1 Cu1 2.5453(10) 2_775
I1 Cu1 2.6351(10) 4_757
Cu1 N1 2.035(4) .
Cu1 Br1 2.5453(10) 2_775
Cu1 I1 2.5453(10) 2_775
Cu1 Br1 2.6351(10) 3_577
Cu1 I1 2.6351(10) 3_577
Cu1 Cu1 2.7935(13) 3_577
Cu1 Cu1 2.7935(13) 4_757
Cu1 Cu1 2.9319(13) 2_775
N1 C1 1.332(7) .
N1 C2 1.365(7) .
N2 C4 1.344(6) .
N2 C2 1.426(7) .
N2 C5 1.469(7) .
N3 C1 1.313(8) 7_466
N3 C4 1.369(7) .
C1 N3 1.313(8) 8_656
C1 H1 0.9500 .
C2 C3 1.372(7) .
C3 C4 1.398(7) 8_656
C3 H3 0.9500 .
C4 C3 1.398(7) 7_466
C5 H5A 0.9800 .
C5 H5B 0.9800 .
C5 H5C 0.9800 .

loop_
_geom_torsion_atom_site_label_1
_geom_torsion_atom_site_label_2
_geom_torsion_atom_site_label_3
_geom_torsion_atom_site_label_4
_geom_torsion
_geom_torsion_site_symmetry_1
_geom_torsion_site_symmetry_2
_geom_torsion_site_symmetry_3
_geom_torsion_site_symmetry_4
Cu1 I1 Cu1 N1 159.37(18) 2_775 . . .
Cu1 I1 Cu1 N1 -129.72(18) 4_757 . . .
Cu1 I1 Cu1 Br1 32.55(4) 2_775 . . 2_775
Cu1 I1 Cu1 Br1 103.46(3) 4_757 . . 2_775
Cu1 I1 Cu1 I1 32.55(4) 2_775 . . 2_775
Cu1 I1 Cu1 I1 103.46(3) 4_757 . . 2_775
Cu1 I1 Cu1 Br1 -86.88(3) 2_775 . . 3_577
Cu1 I1 Cu1 Br1 -15.97(3) 4_757 . . 3_577
Cu1 I1 Cu1 I1 -86.88(3) 2_775 . . 3_577
Cu1 I1 Cu1 I1 -15.97(3) 4_757 . . 3_577
Cu1 I1 Cu1 Cu1 -27.83(5) 2_775 . . 3_577
Cu1 I1 Cu1 Cu1 43.09(4) 4_757 . . 3_577
Cu1 I1 Cu1 Cu1 -70.91(2) 2_775 . . 4_757
Cu1 I1 Cu1 Cu1 70.91(2) 4_757 . . 2_775
I1 Cu1 N1 C1 156.3(4) . . . .
Br1 Cu1 N1 C1 -83.2(5) 2_775 . . .
I1 Cu1 N1 C1 -83.2(5) 2_775 . . .
Br1 Cu1 N1 C1 34.4(5) 3_577 . . .
I1 Cu1 N1 C1 34.4(5) 3_577 . . .
Cu1 Cu1 N1 C1 -14.7(6) 3_577 . . .
Cu1 Cu1 N1 C1 78.0(5) 4_757 . . .
Cu1 Cu1 N1 C1 -127.0(5) 2_775 . . .
I1 Cu1 N1 C2 -10.9(6) . . . .
Br1 Cu1 N1 C2 109.6(5) 2_775 . . .
I1 Cu1 N1 C2 109.6(5) 2_775 . . .
Br1 Cu1 N1 C2 -132.8(5) 3_577 . . .
I1 Cu1 N1 C2 -132.8(5) 3_577 . . .
Cu1 Cu1 N1 C2 178.1(4) 3_577 . . .
Cu1 Cu1 N1 C2 -89.3(5) 4_757 . . .
Cu1 Cu1 N1 C2 65.7(7) 2_775 . . .
C2 N1 C1 N3 5.3(10) . . . 8_656
Cu1 N1 C1 N3 -163.4(6) . . . 8_656
C1 N1 C2 C3 -3.5(9) . . . .
Cu1 N1 C2 C3 164.3(4) . . . .
C1 N1 C2 N2 176.4(5) . . . .
Cu1 N1 C2 N2 -15.8(7) . . . .
C4 N2 C2 N1 114.2(6) . . . .
C5 N2 C2 N1 -64.1(7) . . . .
C4 N2 C2 C3 -65.9(8) . . . .
C5 N2 C2 C3 115.9(6) . . . .
N1 C2 C3 C4 -1.1(8) . . . 8_656
N2 C2 C3 C4 179.0(5) . . . 8_656
C2 N2 C4 N3 177.5(5) . . . .
C5 N2 C4 N3 -4.3(8) . . . .
C2 N2 C4 C3 -5.0(8) . . . 7_466
C5 N2 C4 C3 173.2(5) . . . 7_466
C1 N3 C4 N2 -179.0(6) 7_466 . . .
C1 N3 C4 C3 3.5(8) 7_466 . . 7_466

loop_
_platon_squeeze_void_nr
_platon_squeeze_void_average_x
_platon_squeeze_void_average_y
_platon_squeeze_void_average_z
_platon_squeeze_void_volume
_platon_squeeze_void_count_electrons
_platon_squeeze_void_content
1 0.500 1.000 0.250 236 214 ' '
2 0.000 0.500 0.750 236 214 ' '
